data_4116044
loop_
_publ_author_name
'Kwoli Chui'
'Qingchuan Yang'
'Thomas C. W. Mak'
'Wai Han Lam'
'Zhenyang Lin'
'Zuowei Xie'

_publ_section_title
;
 Synthesis, Structure, and Bonding of d0/fn Metallacarboranes
 Incorporating the \h7-Carboranyl Ligand
;
_journal_name_full 'Journal of the American Chemical Society'
_journal_page_first 5758
_journal_page_last 5764
_journal_paper_doi 10.1021/ja000188m
_journal_volume 122
_journal_year 2000
_chemical_formula_sum 'C36 H64 B10 Er Na O5'
_chemical_formula_weight 875.22
_chemical_name_systematic
; 
 ? 
;
_space_group_IT_number 14
_symmetry_cell_setting monoclinic
_symmetry_space_group_name_Hall '-P 2yn'
_symmetry_space_group_name_H-M 'P 1 21/n 1'
_atom_sites_solution_hydrogens geom
_atom_sites_solution_primary direct
_atom_sites_solution_secondary difmap
_audit_creation_method SHELXL-97
_cell_angle_alpha 90.00
_cell_angle_beta 105.520(5)
_cell_angle_gamma 90.00
_cell_formula_units_Z 4
_cell_length_a 16.315(1)
_cell_length_b 14.444(1)
_cell_length_c 19.452(1)
_cell_measurement_temperature 296(2)
_cell_volume 4416.8(5)
_computing_cell_refinement 'BIOTEX Rigaku'
_computing_data_collection 'RAXIS Rigaku'
_computing_data_reduction 'BIOTEX Rigaku'
_computing_molecular_graphics 'Siemens SHELXTL'
_computing_publication_material 'Siemens SHELXTL'
_computing_structure_refinement 'SHELXL-97 (Sheldrick, 1997)'
_computing_structure_solution 'SHELXS-97 (Sheldrick, 1990)'
_diffrn_ambient_temperature 296(2)
_diffrn_measured_fraction_theta_full 0.913
_diffrn_measured_fraction_theta_max 0.913
_diffrn_measurement_device_type 'IP Rigaku'
_diffrn_measurement_method IP
_diffrn_radiation_monochromator graphite
_diffrn_radiation_source 'rotation anode'
_diffrn_radiation_type MoK\a
_diffrn_radiation_wavelength 0.71073
_diffrn_reflns_av_R_equivalents 0.0000
_diffrn_reflns_av_sigmaI/netI 0.0822
_diffrn_reflns_limit_h_max 19
_diffrn_reflns_limit_h_min 0
_diffrn_reflns_limit_k_max 17
_diffrn_reflns_limit_k_min 0
_diffrn_reflns_limit_l_max 22
_diffrn_reflns_limit_l_min -23
_diffrn_reflns_number 7592
_diffrn_reflns_theta_full 25.60
_diffrn_reflns_theta_max 25.60
_diffrn_reflns_theta_min 2.02
_exptl_absorpt_coefficient_mu 1.947
_exptl_absorpt_correction_T_max 0.997
_exptl_absorpt_correction_T_min 0.776
_exptl_absorpt_correction_type abscor
_exptl_crystal_colour yellow
_exptl_crystal_density_diffrn 1.315
_exptl_crystal_description prism
_exptl_crystal_F_000 1796
_exptl_crystal_size_max 0.50
_exptl_crystal_size_mid 0.30
_exptl_crystal_size_min 0.30
_refine_diff_density_max 0.605
_refine_diff_density_min -0.859
_refine_diff_density_rms 0.090
_refine_ls_extinction_coef 0.0058(1)
_refine_ls_extinction_expression Fc^*^=kFc[1+0.001xFc^2^\l^3^/sin(2\q)]^-1/4^
_refine_ls_extinction_method SHELXL
_refine_ls_goodness_of_fit_ref 1.040
_refine_ls_hydrogen_treatment constr
_refine_ls_matrix_type full
_refine_ls_number_parameters 486
_refine_ls_number_reflns 7592
_refine_ls_number_restraints 12
_refine_ls_restrained_S_all 1.040
_refine_ls_R_factor_all 0.0500
_refine_ls_R_factor_gt 0.0453
_refine_ls_shift/su_max 0.583
_refine_ls_shift/su_mean 0.037
_refine_ls_structure_factor_coef Fsqd
_refine_ls_weighting_details 'calc w=1/[\s^2^(Fo^2^)+(0.0700P)^2^+0.0000P] where P=(Fo^2^+2Fc^2^)/3'
_refine_ls_weighting_scheme calc
_refine_ls_wR_factor_gt 0.1366
_refine_ls_wR_factor_ref 0.1421
_reflns_number_gt 7040
_reflns_number_total 7592
_reflns_threshold_expression >2sigma(I)
_cod_data_source_file ja000188m_3.cif
_cod_data_source_block 3
_cod_original_cell_volume 4416.8(7)
_cod_database_code 4116044

loop_
_symmetry_equiv_pos_as_xyz
'x, y, z'
'-x+1/2, y+1/2, -z+1/2'
'-x, -y, -z'
'x-1/2, -y-1/2, z-1/2'

loop_
_atom_site_label
_atom_site_type_symbol
_atom_site_fract_x
_atom_site_fract_y
_atom_site_fract_z
_atom_site_U_iso_or_equiv
_atom_site_adp_type
_atom_site_occupancy
_atom_site_symmetry_multiplicity
_atom_site_calc_flag
_atom_site_refinement_flags
_atom_site_disorder_assembly
_atom_site_disorder_group
Er1 Er 0.599602(5) -0.429601(5) 0.013925(4) 0.05123(3) Uani 1 1 d . . .
Na1 Na 0.66891(6) -0.24143(7) -0.20979(4) 0.0869(3) Uani 1 1 d . . .
O1 O 0.71618(8) -0.37593(10) 0.10347(6) 0.0733(5) Uani 1 1 d . . .
O2 O 0.64297(16) -0.08681(14) -0.20875(15) 0.1650(10) Uani 1 1 d . . .
O3 O 0.81407(12) -0.22079(14) -0.19136(10) 0.1251(8) Uani 1 1 d . . .
O4 O 0.62731(13) -0.27045(14) -0.33013(9) 0.1208(7) Uani 1 1 d . . .
O5 O 0.8123(4) -0.9174(4) 0.1182(3) 0.386(4) Uani 1 1 d . . .
C1 C 0.66675(11) -0.44341(12) -0.08045(9) 0.0543(5) Uani 1 1 d . . .
C2 C 0.49694(11) -0.31249(12) -0.02027(8) 0.0550(5) Uani 1 1 d . . .
C3 C 0.75719(12) -0.47403(16) -0.07964(10) 0.0691(6) Uani 1 1 d . . .
H3A H 0.7529 -0.5197 -0.1170 0.083 Uiso 1 1 calc R . .
H3B H 0.7870 -0.4209 -0.0916 0.083 Uiso 1 1 calc R . .
C4 C 0.46107(14) -0.25317(15) 0.03130(10) 0.0748(6) Uani 1 1 d . . .
H4A H 0.4247 -0.2059 0.0034 0.090 Uiso 1 1 calc R . .
H4B H 0.4254 -0.2927 0.0515 0.090 Uiso 1 1 calc R . .
C5 C 0.81034(12) -0.51435(15) -0.01094(10) 0.0708(6) Uani 1 1 d D . .
C6 C 0.78524(14) -0.59104(16) 0.01900(11) 0.0787(7) Uani 1 1 d D . .
H6 H 0.7342 -0.6199 -0.0035 0.094 Uiso 1 1 calc R . .
C7 C 0.83475(15) -0.6259(2) 0.08215(13) 0.1058(10) Uani 1 1 d D . .
H7 H 0.8146 -0.6755 0.1034 0.127 Uiso 1 1 calc R . .
C8 C 0.91206(18) -0.5900(2) 0.11421(16) 0.1248(13) Uani 1 1 d D . .
H8 H 0.9453 -0.6151 0.1565 0.150 Uiso 1 1 calc R . .
C9 C 0.94012(17) -0.5167(2) 0.08346(15) 0.1319(14) Uani 1 1 d D . .
H9 H 0.9936 -0.4917 0.1042 0.158 Uiso 1 1 calc R . .
C10 C 0.88999(16) -0.4792(2) 0.02187(14) 0.1033(10) Uani 1 1 d D . .
H10 H 0.9101 -0.4287 0.0015 0.124 Uiso 1 1 calc R . .
C11 C 0.52398(16) -0.20653(15) 0.09133(12) 0.0980(8) Uani 1 1 d D . .
C12 C 0.5556(2) -0.1202(2) 0.08343(17) 0.2368(15) Uani 1 1 d D . .
H12 H 0.5401 -0.0903 0.0395 0.284 Uiso 1 1 calc R . .
C13 C 0.6119(3) -0.0773(3) 0.1429(2) 0.2948(18) Uani 1 1 d D . .
H13 H 0.6323 -0.0179 0.1394 0.354 Uiso 1 1 calc R . .
C14 C 0.6353(2) -0.1246(3) 0.20473(19) 0.2924(19) Uani 1 1 d D . .
H14 H 0.6734 -0.0964 0.2433 0.351 Uiso 1 1 calc R . .
C15 C 0.6066(2) -0.2119(2) 0.21465(17) 0.1794(16) Uani 1 1 d D . .
H15 H 0.6242 -0.2429 0.2580 0.215 Uiso 1 1 calc R . .
C16 C 0.55114(17) -0.2493(2) 0.15707(11) 0.1137(10) Uani 1 1 d D . .
H16 H 0.5297 -0.3079 0.1620 0.136 Uiso 1 1 calc R . .
C21 C 0.74987(19) -0.41890(17) 0.17260(13) 0.0999(10) Uani 1 1 d . . .
H21A H 0.7061 -0.4233 0.1978 0.120 Uiso 1 1 calc R . .
H21B H 0.7706 -0.4807 0.1672 0.120 Uiso 1 1 calc R . .
C22 C 0.8189(2) -0.3604(2) 0.21134(16) 0.1428(14) Uani 1 1 d . . .
H22A H 0.8047 -0.3332 0.2523 0.171 Uiso 1 1 calc R . .
H22B H 0.8703 -0.3968 0.2283 0.171 Uiso 1 1 calc R . .
C23 C 0.83229(19) -0.2895(2) 0.16499(15) 0.1484(14) Uani 1 1 d . . .
H23A H 0.8873 -0.2976 0.1556 0.178 Uiso 1 1 calc R . .
H23B H 0.8316 -0.2295 0.1872 0.178 Uiso 1 1 calc R . .
C24 C 0.76466(17) -0.29402(18) 0.09783(13) 0.1026(9) Uani 1 1 d . . .
H24A H 0.7290 -0.2393 0.0920 0.123 Uiso 1 1 calc R . .
H24B H 0.7887 -0.2987 0.0574 0.123 Uiso 1 1 calc R . .
C31 C 0.5763(3) -0.0459(3) -0.1871(3) 0.242(3) Uani 1 1 d . . .
H31A H 0.5721 -0.0698 -0.1415 0.290 Uiso 1 1 calc R . .
H31B H 0.5221 -0.0530 -0.2225 0.290 Uiso 1 1 calc R . .
C32 C 0.6086(4) 0.0558(3) -0.1815(5) 0.367(5) Uani 1 1 d . . .
H32A H 0.5761 0.0936 -0.2205 0.440 Uiso 1 1 calc R . .
H32B H 0.6076 0.0840 -0.1364 0.440 Uiso 1 1 calc R . .
C33 C 0.6757(6) 0.0440(6) -0.1851(7) 0.507(8) Uani 1 1 d . . .
H33A H 0.7097 0.0178 -0.1407 0.608 Uiso 1 1 calc R . .
H33B H 0.7009 0.1025 -0.1929 0.608 Uiso 1 1 calc R . .
C34 C 0.6750(5) -0.0167(3) -0.2416(3) 0.306(3) Uani 1 1 d . . .
H34A H 0.7312 -0.0296 -0.2471 0.367 Uiso 1 1 calc R . .
H34B H 0.6367 0.0025 -0.2866 0.367 Uiso 1 1 calc R . .
C41 C 0.85537(19) -0.1833(3) -0.24050(16) 0.1457(14) Uani 1 1 d . . .
H41A H 0.8627 -0.2308 -0.2736 0.175 Uiso 1 1 calc R . .
H41B H 0.8214 -0.1337 -0.2676 0.175 Uiso 1 1 calc R . .
C42 C 0.9347(2) -0.1492(4) -0.20203(19) 0.202(2) Uani 1 1 d . . .
H42A H 0.9417 -0.0857 -0.2155 0.242 Uiso 1 1 calc R . .
H42B H 0.9800 -0.1862 -0.2117 0.242 Uiso 1 1 calc R . .
C43 C 0.9375(2) -0.1544(4) -0.12678(18) 0.244(2) Uani 1 1 d . . .
H43A H 0.9930 -0.1748 -0.0987 0.293 Uiso 1 1 calc R . .
H43B H 0.9250 -0.0946 -0.1092 0.293 Uiso 1 1 calc R . .
C44 C 0.8744(2) -0.2196(3) -0.12389(17) 0.1875(17) Uani 1 1 d . . .
H44A H 0.8996 -0.2805 -0.1128 0.225 Uiso 1 1 calc R . .
H44B H 0.8471 -0.2026 -0.0871 0.225 Uiso 1 1 calc R . .
C51 C 0.6399(3) -0.2193(3) -0.38591(16) 0.195(2) Uani 1 1 d . . .
H51A H 0.6942 -0.2353 -0.3942 0.234 Uiso 1 1 calc R . .
H51B H 0.6405 -0.1539 -0.3746 0.234 Uiso 1 1 calc R . .
C52 C 0.5699(3) -0.2393(3) -0.4508(2) 0.189(2) Uani 1 1 d . . .
H52A H 0.5332 -0.1859 -0.4649 0.227 Uiso 1 1 calc R . .
H52B H 0.5921 -0.2578 -0.4903 0.227 Uiso 1 1 calc R . .
C53 C 0.5262(3) -0.3126(4) -0.42882(19) 0.254(2) Uani 1 1 d . . .
H53A H 0.4685 -0.2933 -0.4314 0.305 Uiso 1 1 calc R . .
H53B H 0.5232 -0.3648 -0.4608 0.305 Uiso 1 1 calc R . .
C54 C 0.5668(2) -0.3403(3) -0.35891(16) 0.1705(16) Uani 1 1 d . . .
H54A H 0.5948 -0.3995 -0.3590 0.205 Uiso 1 1 calc R . .
H54B H 0.5259 -0.3460 -0.3310 0.205 Uiso 1 1 calc R . .
B3 B 0.64461(13) -0.33370(17) -0.08372(10) 0.0606(6) Uani 1 1 d . . .
H3 H 0.6991 -0.2859 -0.0729 0.073 Uiso 1 1 calc R . .
B4 B 0.56553(15) -0.27345(16) -0.05652(11) 0.0627(7) Uani 1 1 d . . .
H4 H 0.5944 -0.2061 -0.0376 0.075 Uiso 1 1 calc R . .
B5 B 0.44048(14) -0.39579(16) -0.06228(10) 0.0553(6) Uani 1 1 d . . .
H5 H 0.3867 -0.4193 -0.0426 0.066 Uiso 1 1 calc R . .
B6 B 0.48191(13) -0.48737(15) -0.10501(10) 0.0552(6) Uani 1 1 d . . .
H6A H 0.4503 -0.5535 -0.1004 0.066 Uiso 1 1 calc R . .
B7 B 0.58609(14) -0.50915(16) -0.11498(10) 0.0584(6) Uani 1 1 d . . .
H7A H 0.5985 -0.5834 -0.1199 0.070 Uiso 1 1 calc R . .
B8 B 0.61611(14) -0.41013(16) -0.16075(11) 0.0595(6) Uani 1 1 d . . .
H8A H 0.6476 -0.4076 -0.2042 0.071 Uiso 1 1 calc R . .
B9 B 0.52964(14) -0.32059(17) -0.15851(11) 0.0620(7) Uani 1 1 d . . .
B10 B 0.45441(16) -0.28766(17) -0.10379(11) 0.0661(7) Uani 1 1 d . . .
H10A H 0.4104 -0.2292 -0.1208 0.079 Uiso 1 1 calc R . .
B11 B 0.43214(14) -0.38704(17) -0.15665(11) 0.0633(7) Uani 1 1 d . . .
H11 H 0.3705 -0.3866 -0.1973 0.076 Uiso 1 1 calc R . .
B12 B 0.50946(14) -0.44480(15) -0.18418(11) 0.0622(7) Uani 1 1 d . . .
H12A H 0.4860 -0.4718 -0.2388 0.075 Uiso 1 1 calc R . .
C61 C 0.84848(14) -1.01543(15) 0.10527(11) 0.285(4) Uani 1 1 d R A .
H61A H 0.9098 -1.0123 0.1140 0.342 Uiso 1 1 calc R . .
H61B H 0.8353 -1.0606 0.1377 0.342 Uiso 1 1 calc R . .
C62 C 0.8150(6) -1.0390(5) 0.0419(4) 0.326(6) Uani 1 1 d . . .
H62A H 0.7576 -1.0626 0.0344 0.391 Uiso 1 1 calc R A .
H62B H 0.8495 -1.0823 0.0236 0.391 Uiso 1 1 calc R . .
C63 C 0.8176(6) -0.9455(5) 0.0151(4) 0.321(5) Uani 1 1 d . A .
H63A H 0.8739 -0.9184 0.0303 0.385 Uiso 0.468(10) 1 calc PR A 2
H63B H 0.7962 -0.9420 -0.0364 0.385 Uiso 0.468(10) 1 calc PR A 2
H63C H 0.8655 -0.9088 0.0413 0.385 Uiso 0.532(10) 1 calc PR A 1
H63D H 0.8099 -0.9413 -0.0360 0.385 Uiso 0.532(10) 1 calc PR A 1
C64' C 0.7453(7) -0.9341(10) 0.0363(6) 0.319(8) Uani 0.532(10) 1 d P A 1
H64C H 0.7103 -0.9892 0.0320 0.382 Uiso 0.532(10) 1 calc PR A 1
H64D H 0.7120 -0.8802 0.0162 0.382 Uiso 0.532(10) 1 calc PR A 1
C64 C 0.7564(8) -0.9037(7) 0.0533(9) 0.328(10) Uani 0.468(10) 1 d P A 2
H64A H 0.7042 -0.9387 0.0466 0.393 Uiso 0.468(10) 1 calc PR A 2
H64B H 0.7442 -0.8389 0.0421 0.393 Uiso 0.468(10) 1 calc PR A 2

loop_
_atom_site_aniso_label
_atom_site_aniso_U_11
_atom_site_aniso_U_22
_atom_site_aniso_U_33
_atom_site_aniso_U_23
_atom_site_aniso_U_13
_atom_site_aniso_U_12
Er1 0.05352(5) 0.05973(6) 0.04184(5) 0.00105(3) 0.01519(4) -0.00428(3)
Na1 0.1000(5) 0.0957(5) 0.0688(4) 0.0096(4) 0.0292(4) -0.0256(5)
O1 0.0665(7) 0.0855(9) 0.0610(7) -0.0079(7) 0.0054(6) -0.0215(7)
O2 0.2162(18) 0.0990(14) 0.232(2) 0.0006(13) 0.1502(14) -0.0166(13)
O3 0.1070(11) 0.1724(17) 0.0972(10) 0.0219(11) 0.0294(9) -0.0437(12)
O4 0.1332(13) 0.1493(15) 0.0737(9) 0.0176(10) 0.0167(10) -0.0419(12)
O5 0.372(7) 0.352(6) 0.374(7) -0.084(5) -0.005(6) 0.008(5)
C1 0.0541(9) 0.0663(10) 0.0472(8) 0.0039(7) 0.0216(7) 0.0011(8)
C2 0.0665(9) 0.0486(8) 0.0533(8) 0.0025(7) 0.0219(7) 0.0056(8)
C3 0.0591(9) 0.0904(14) 0.0638(9) 0.0056(10) 0.0267(8) 0.0056(11)
C4 0.0894(12) 0.0713(12) 0.0750(10) 0.0009(10) 0.0417(9) 0.0125(11)
C5 0.0584(9) 0.0880(14) 0.0722(10) -0.0018(10) 0.0284(8) 0.0084(10)
C6 0.0855(13) 0.0807(13) 0.0750(12) 0.0051(11) 0.0305(11) 0.0125(12)
C7 0.1092(16) 0.121(2) 0.1003(15) 0.0224(15) 0.0500(13) 0.0210(16)
C8 0.0988(19) 0.170(3) 0.098(2) 0.0273(18) 0.0133(17) 0.0392(19)
C9 0.0653(15) 0.196(3) 0.120(2) 0.017(2) -0.0012(16) -0.001(2)
C10 0.0845(15) 0.131(2) 0.0937(16) 0.0111(17) 0.0221(13) -0.0040(17)
C11 0.1224(15) 0.0813(13) 0.1138(13) -0.0447(11) 0.0725(11) -0.0296(12)
C12 0.389(3) 0.163(2) 0.250(2) -0.1387(18) 0.244(2) -0.173(2)
C13 0.356(3) 0.303(3) 0.322(3) -0.245(2) 0.259(3) -0.256(2)
C14 0.169(3) 0.478(5) 0.273(3) -0.286(3) 0.134(2) -0.156(3)
C15 0.118(2) 0.257(4) 0.158(2) -0.123(2) 0.029(2) -0.008(3)
C16 0.1157(18) 0.1393(19) 0.0856(13) -0.0506(13) 0.0258(13) 0.0117(17)
C21 0.1003(18) 0.1140(19) 0.0680(14) 0.0169(12) -0.0079(14) -0.0070(15)
C22 0.141(2) 0.150(3) 0.1014(18) 0.005(2) -0.0300(19) -0.032(2)
C23 0.1186(19) 0.202(3) 0.107(2) -0.022(2) 0.0004(17) -0.0880(18)
C24 0.1081(16) 0.1052(17) 0.0877(15) -0.0074(13) 0.0142(14) -0.0450(14)
C31 0.239(4) 0.146(3) 0.403(6) 0.065(3) 0.195(4) 0.016(3)
C32 0.416(8) 0.133(3) 0.618(12) -0.044(4) 0.255(7) 0.085(4)
C33 0.271(8) 0.532(11) 0.677(17) -0.286(10) 0.055(11) -0.162(8)
C34 0.530(8) 0.189(5) 0.282(4) 0.012(4) 0.254(4) -0.043(6)
C41 0.130(2) 0.197(3) 0.114(2) 0.015(2) 0.0390(18) -0.047(2)
C42 0.156(3) 0.290(4) 0.147(3) 0.063(3) 0.018(2) -0.091(3)
C43 0.185(3) 0.401(5) 0.110(2) 0.074(3) -0.023(2) -0.167(3)
C44 0.146(2) 0.296(4) 0.108(2) 0.054(2) 0.0116(19) -0.103(3)
C51 0.253(4) 0.224(4) 0.0827(17) 0.047(2) 0.001(2) -0.090(3)
C52 0.176(3) 0.233(4) 0.127(3) 0.046(3) -0.015(3) -0.055(3)
C53 0.243(4) 0.372(6) 0.113(3) 0.053(3) -0.012(3) -0.171(4)
C54 0.217(3) 0.180(3) 0.0955(19) 0.027(2) 0.010(2) -0.083(3)
B3 0.0578(10) 0.0773(13) 0.0500(9) -0.0003(10) 0.0205(8) -0.0167(10)
B4 0.0737(13) 0.0604(12) 0.0536(10) 0.0012(9) 0.0163(10) -0.0086(11)
B5 0.0573(10) 0.0604(11) 0.0529(9) 0.0043(9) 0.0231(8) -0.0003(10)
B6 0.0604(11) 0.0598(11) 0.0446(9) 0.0058(8) 0.0128(8) -0.0031(10)
B7 0.0671(11) 0.0645(12) 0.0474(9) 0.0059(9) 0.0217(8) 0.0024(10)
B8 0.0608(11) 0.0738(12) 0.0472(9) 0.0047(9) 0.0203(9) -0.0082(11)
B9 0.0601(11) 0.0762(13) 0.0507(9) 0.0070(10) 0.0166(9) -0.0039(11)
B10 0.0752(13) 0.0675(13) 0.0581(10) 0.0126(10) 0.0221(10) 0.0065(12)
B11 0.0668(12) 0.0702(13) 0.0559(10) 0.0120(10) 0.0215(9) -0.0054(11)
B12 0.0700(12) 0.0740(13) 0.0470(10) 0.0030(9) 0.0232(9) -0.0091(11)
C61 0.239(6) 0.280(6) 0.259(6) 0.035(6) -0.071(5) 0.010(6)
C62 0.376(11) 0.311(8) 0.261(8) -0.026(6) 0.031(8) 0.025(7)
C63 0.339(9) 0.380(10) 0.255(7) 0.076(6) 0.099(7) -0.030(7)
C64' 0.184(9) 0.54(2) 0.198(10) 0.130(10) -0.004(8) 0.110(10)
C64 0.307(10) 0.168(6) 0.47(2) 0.035(10) 0.036(14) 0.178(5)

loop_
_atom_type_symbol
_atom_type_description
_atom_type_scat_dispersion_real
_atom_type_scat_dispersion_imag
_atom_type_scat_source
C C 0.0033 0.0016 'International Tables Vol C Tables 4.2.6.8 and 6.1.1.4'
H H 0.0000 0.0000 'International Tables Vol C Tables 4.2.6.8 and 6.1.1.4'
B B 0.0013 0.0007 'International Tables Vol C Tables 4.2.6.8 and 6.1.1.4'
O O 0.0106 0.0060 'International Tables Vol C Tables 4.2.6.8 and 6.1.1.4'
Er Er -0.2586 4.9576 'International Tables Vol C Tables 4.2.6.8 and 6.1.1.4'
Na Na 0.0362 0.0249 'International Tables Vol C Tables 4.2.6.8 and 6.1.1.4'

loop_
_geom_angle_atom_site_label_1
_geom_angle_atom_site_label_2
_geom_angle_atom_site_label_3
_geom_angle
_geom_angle_site_symmetry_1
_geom_angle_site_symmetry_3
O1 Er1 C2 110.38(5) . .
O1 Er1 C1 98.71(5) . .
C2 Er1 C1 106.38(6) . .
O1 Er1 B3 92.00(5) . .
C2 Er1 B3 74.32(7) . .
C1 Er1 B3 37.58(7) . .
O1 Er1 B4 96.92(6) . .
C2 Er1 B4 36.52(7) . .
C1 Er1 B4 75.30(7) . .
B3 Er1 B4 39.12(8) . .
O1 Er1 B5 145.99(6) . .
C2 Er1 B5 36.51(6) . .
C1 Er1 B5 99.60(6) . .
B3 Er1 B5 85.41(7) . .
B4 Er1 B5 60.86(7) . .
O1 Er1 B7 132.60(6) . .
C2 Er1 B7 99.66(6) . .
C1 Er1 B7 36.25(6) . .
B3 Er1 B7 61.40(7) . .
B4 Er1 B7 85.86(7) . .
B5 Er1 B7 74.79(7) . .
O1 Er1 B6 170.16(6) . .
C2 Er1 B6 72.03(6) . .
C1 Er1 B6 71.57(6) . .
B3 Er1 B6 79.36(6) . .
B4 Er1 B6 79.40(6) . .
B5 Er1 B6 38.82(7) . .
B7 Er1 B6 38.52(7) . .
O1 Er1 B6 95.82(5) . 3_645
C2 Er1 B6 93.74(6) . 3_645
C1 Er1 B6 149.09(6) . 3_645
B3 Er1 B6 167.47(6) . 3_645
B4 Er1 B6 129.71(7) . 3_645
B5 Er1 B6 82.63(6) . 3_645
B7 Er1 B6 118.40(6) . 3_645
B6 Er1 B6 93.51(5) . 3_645
O1 Er1 B5 105.19(5) . 3_645
C2 Er1 B5 121.71(6) . 3_645
C1 Er1 B5 112.09(6) . 3_645
B3 Er1 B5 148.24(7) . 3_645
B4 Er1 B5 154.92(6) . 3_645
B5 Er1 B5 94.06(6) . 3_645
B7 Er1 B5 87.76(6) . 3_645
B6 Er1 B5 80.53(6) . 3_645
B6 Er1 B5 37.31(7) 3_645 3_645
O1 Er1 Er1 141.97(3) . 3_645
C2 Er1 Er1 79.90(4) . 3_645
C1 Er1 Er1 113.74(4) . 3_645
B3 Er1 Er1 125.78(4) . 3_645
B4 Er1 Er1 109.69(5) . 3_645
B5 Er1 Er1 48.83(5) . 3_645
B7 Er1 Er1 77.51(5) . 3_645
B6 Er1 Er1 47.26(5) . 3_645
B6 Er1 Er1 46.25(4) 3_645 3_645
B5 Er1 Er1 45.23(4) 3_645 3_645
O2 Na1 O4 100.58(9) . .
O2 Na1 O3 93.28(9) . .
O4 Na1 O3 101.10(8) . .
O2 Na1 B9 102.47(9) . .
O4 Na1 B9 103.30(7) . .
O3 Na1 B9 147.81(7) . .
C24 O1 C21 110.00(16) . .
C24 O1 Er1 124.58(12) . .
C21 O1 Er1 125.42(13) . .
C34 O2 C31 104.6(4) . .
C34 O2 Na1 128.7(3) . .
C31 O2 Na1 125.4(2) . .
C44 O3 C41 106.5(2) . .
C44 O3 Na1 125.0(2) . .
C41 O3 Na1 126.57(15) . .
C51 O4 C54 107.8(2) . .
C51 O4 Na1 129.95(19) . .
C54 O4 Na1 121.17(18) . .
C61 O5 C64 99.7(6) . .
C61 O5 C64' 84.1(5) . .
C64 O5 C64' 16.7(7) . .
C3 C1 B7 120.53(16) . .
C3 C1 B3 118.99(16) . .
B7 C1 B3 114.18(15) . .
C3 C1 B8 109.48(16) . .
B7 C1 B8 68.15(13) . .
B3 C1 B8 67.94(12) . .
C3 C1 Er1 130.84(12) . .
B7 C1 Er1 83.02(11) . .
B3 C1 Er1 78.77(11) . .
B8 C1 Er1 119.54(13) . .
C4 C2 B4 121.86(16) . .
C4 C2 B5 118.77(17) . .
B4 C2 B5 114.88(15) . .
C4 C2 B10 113.01(15) . .
B4 C2 B10 68.83(14) . .
B5 C2 B10 67.82(13) . .
C4 C2 Er1 125.43(11) . .
B4 C2 Er1 81.18(11) . .
B5 C2 Er1 82.68(10) . .
B10 C2 Er1 121.54(13) . .
C5 C3 C1 116.42(17) . .
C11 C4 C2 117.17(19) . .
C6 C5 C10 117.0(2) . .
C6 C5 C3 121.78(18) . .
C10 C5 C3 121.1(2) . .
C5 C6 C7 120.5(2) . .
C8 C7 C6 121.7(3) . .
C7 C8 C9 118.7(3) . .
C8 C9 C10 120.1(3) . .
C9 C10 C5 121.8(3) . .
C12 C11 C16 118.2(2) . .
C12 C11 C4 121.5(2) . .
C16 C11 C4 120.3(2) . .
C11 C12 C13 119.2(3) . .
C14 C13 C12 118.4(4) . .
C13 C14 C15 124.3(3) . .
C16 C15 C14 115.3(3) . .
C15 C16 C11 124.5(3) . .
C22 C21 O1 106.4(2) . .
C23 C22 C21 108.7(2) . .
C22 C23 C24 109.0(3) . .
O1 C24 C23 105.4(2) . .
O2 C31 C32 98.3(4) . .
C33 C32 C31 99.7(6) . .
C32 C33 C34 109.9(8) . .
C33 C34 O2 91.2(6) . .
C42 C41 O3 108.2(3) . .
C41 C42 C43 107.2(3) . .
C44 C43 C42 104.3(3) . .
O3 C44 C43 107.8(3) . .
O4 C51 C52 108.9(3) . .
C53 C52 C51 103.0(3) . .
C54 C53 C52 111.3(4) . .
C53 C54 O4 106.2(3) . .
C1 B3 B4 130.36(18) . .
C1 B3 B8 56.27(12) . .
B4 B3 B8 120.26(15) . .
C1 B3 B9 105.64(14) . .
B4 B3 B9 63.94(11) . .
B8 B3 B9 59.22(11) . .
C1 B3 Er1 63.65(10) . .
B4 B3 Er1 70.76(10) . .
B8 B3 Er1 102.58(12) . .
B9 B3 Er1 100.55(11) . .
C2 B4 B3 128.70(17) . .
C2 B4 B10 56.86(12) . .
B3 B4 B10 120.56(15) . .
C2 B4 B9 105.26(14) . .
B3 B4 B9 65.24(12) . .
B10 B4 B9 58.55(12) . .
C2 B4 Er1 62.31(9) . .
B3 B4 Er1 70.12(10) . .
B10 B4 Er1 102.20(12) . .
B9 B4 Er1 100.82(11) . .
C2 B5 B6 123.77(16) . .
C2 B5 B10 56.79(11) . .
B6 B5 B10 108.93(16) . .
C2 B5 B11 110.02(16) . .
B6 B5 B11 60.99(12) . .
B10 B5 B11 57.88(12) . .
C2 B5 Er1 60.81(9) . .
B6 B5 Er1 71.95(9) . .
B10 B5 Er1 100.79(12) . .
B11 B5 Er1 111.99(13) . .
B7 B6 B5 131.95(16) . .
B7 B6 B12 60.76(12) . .
B5 B6 B12 110.64(15) . .
B7 B6 B11 112.05(16) . .
B5 B6 B11 60.05(12) . .
B12 B6 B11 56.02(12) . .
B7 B6 Er1 70.75(9) . .
B5 B6 Er1 69.23(8) . .
B12 B6 Er1 109.78(11) . .
B11 B6 Er1 109.52(11) . .
C1 B7 B6 122.89(17) . .
C1 B7 B8 56.34(11) . .
B6 B7 B8 107.62(15) . .
C1 B7 B12 109.14(16) . .
B6 B7 B12 60.52(12) . .
B8 B7 B12 57.34(12) . .
C1 B7 Er1 60.74(9) . .
B6 B7 Er1 70.73(9) . .
B8 B7 Er1 98.82(11) . .
B12 B7 Er1 109.62(12) . .
C1 B8 B12 112.24(17) . .
C1 B8 B3 55.79(11) . .
B12 B8 B3 113.93(17) . .
C1 B8 B7 55.51(11) . .
B12 B8 B7 61.54(12) . .
B3 B8 B7 96.72(14) . .
C1 B8 B9 111.28(15) . .
B12 B8 B9 60.92(12) . .
B3 B8 B9 66.45(12) . .
B7 B8 B9 102.85(16) . .
B11 B9 B10 55.43(12) . .
B11 B9 B12 54.62(13) . .
B10 B9 B12 107.34(16) . .
B11 B9 B8 106.79(16) . .
B10 B9 B8 140.69(16) . .
B12 B9 B8 54.96(12) . .
B11 B9 B4 100.25(14) . .
B10 B9 B4 54.94(11) . .
B12 B9 B4 124.59(15) . .
B8 B9 B4 103.08(13) . .
B11 B9 B3 124.12(15) . .
B10 B9 B3 103.44(13) . .
B12 B9 B3 99.39(14) . .
B8 B9 B3 54.34(10) . .
B4 B9 B3 50.81(10) . .
B11 B9 Na1 160.86(12) . .
B10 B9 Na1 140.34(14) . .
B12 B9 Na1 112.27(13) . .
B8 B9 Na1 67.44(10) . .
B4 B9 Na1 98.85(11) . .
B3 B9 Na1 68.55(9) . .
C2 B10 B11 111.88(16) . .
C2 B10 B5 55.39(11) . .
B11 B10 B5 61.30(13) . .
C2 B10 B4 54.31(12) . .
B11 B10 B4 114.47(17) . .
B5 B10 B4 95.74(14) . .
C2 B10 B9 109.85(16) . .
B11 B10 B9 61.66(13) . .
B5 B10 B9 102.33(16) . .
B4 B10 B9 66.51(13) . .
B12 B11 B10 121.99(17) . .
B12 B11 B5 114.93(15) . .
B10 B11 B5 60.83(13) . .
B12 B11 B6 61.91(13) . .
B10 B11 B6 109.68(14) . .
B5 B11 B6 58.96(12) . .
B12 B11 B9 62.73(13) . .
B10 B11 B9 62.91(14) . .
B5 B11 B9 102.86(14) . .
B6 B11 B9 99.38(14) . .
B11 B12 B8 122.90(16) . .
B11 B12 B6 62.07(13) . .
B8 B12 B6 109.23(14) . .
B11 B12 B7 115.68(15) . .
B8 B12 B7 61.12(12) . .
B6 B12 B7 58.72(12) . .
B11 B12 B9 62.65(13) . .
B8 B12 B9 64.12(13) . .
B6 B12 B9 99.43(14) . .
B7 B12 B9 104.76(13) . .
C62 C61 O5 108.5(4) . .
C61 C62 C63 93.0(6) . .
C64' C63 C64 21.2(7) . .
C64' C63 C62 83.8(8) . .
C64 C63 C62 96.2(8) . .
C63 C64' O5 84.7(7) . .
C63 C64 O5 91.8(8) . .

loop_
_geom_bond_atom_site_label_1
_geom_bond_atom_site_label_2
_geom_bond_distance
_geom_bond_site_symmetry_2
Er1 O1 2.3409(12) .
Er1 C2 2.3480(17) .
Er1 C1 2.384(2) .
Er1 B3 2.610(2) .
Er1 B4 2.620(2) .
Er1 B5 2.668(2) .
Er1 B7 2.713(2) .
Er1 B6 2.7126(18) .
Er1 B6 2.758(2) 3_645
Er1 B5 2.829(2) 3_645
Er1 Er1 3.7483(3) 3_645
Na1 O2 2.274(2) .
Na1 O4 2.2947(18) .
Na1 O3 2.318(2) .
Na1 B9 2.946(3) .
O1 C24 1.444(3) .
O1 C21 1.449(3) .
O2 C34 1.373(6) .
O2 C31 1.398(6) .
O3 C44 1.414(3) .
O3 C41 1.416(4) .
O4 C51 1.372(4) .
O4 C54 1.417(4) .
O5 C61 1.580(6) .
O5 C64 1.359(15) .
O5 C64' 1.692(12) .
C1 C3 1.536(3) .
C1 B7 1.616(3) .
C1 B3 1.623(3) .
C1 B8 1.632(3) .
C2 C4 1.548(3) .
C2 B4 1.578(3) .
C2 B5 1.600(3) .
C2 B10 1.627(3) .
C3 C5 1.502(3) .
C4 C11 1.493(3) .
C5 C6 1.364(3) .
C5 C10 1.382(3) .
C6 C7 1.373(3) .
C7 C8 1.352(4) .
C8 C9 1.355(5) .
C9 C10 1.368(4) .
C11 C12 1.374(4) .
C11 C16 1.382(3) .
C12 C13 1.413(5) .
C13 C14 1.346(5) .
C14 C15 1.377(6) .
C15 C16 1.351(4) .
C21 C22 1.448(4) .
C22 C23 1.419(5) .
C23 C24 1.469(3) .
C31 C32 1.556(6) .
C32 C33 1.128(13) .
C33 C34 1.402(12) .
C41 C42 1.400(5) .
C42 C43 1.454(5) .
C43 C44 1.409(6) .
C51 C52 1.487(5) .
C52 C53 1.405(6) .
C53 C54 1.402(5) .
B3 B4 1.751(3) .
B3 B8 1.818(3) .
B3 B9 2.052(3) .
B4 B10 1.812(3) .
B4 B9 2.030(3) .
B5 B6 1.788(3) .
B5 B10 1.800(3) .
B5 B11 1.808(3) .
B6 B7 1.789(3) .
B6 B12 1.823(3) .
B6 B11 1.825(3) .
B7 B8 1.820(3) .
B7 B12 1.827(3) .
B8 B12 1.750(3) .
B8 B9 1.923(3) .
B9 B11 1.866(3) .
B9 B10 1.888(4) .
B9 B12 1.868(3) .
B10 B11 1.746(3) .
B11 B12 1.713(3) .
C61 C62 1.255(7) .
C62 C63 1.452(10) .
C63 C64' 1.359(16) .
C63 C64 1.520(18) .
